data_4321815
loop_
_publ_author_name
'Hong Zhang'
'Ximin Wang'
'H. Zhu'
'W. Xiao'
'Kecong Zhang'
'Boon K. Teo'

_publ_contact_author
; Prof. Boon K. Teo
 Department of Chemistry
 University of Illinois at Chicago
 Chicago, Il 60607
;
_publ_contact_author_email ' boonkteo@uic.edu '
_publ_contact_author_fax ' 312-996-9422* '
_publ_contact_author_phone ' 312-996-9422 '
_publ_section_title
;
 Anisotropic Templating Effect in the Formation of Two-Dimensional Anionic
 Cadmium-Thiocyanate Coordination Solids [(12C4)2Cd][Cd2(SCN)6] and
 [(12C4)2Cd][Cd3(SCN)8] with Checkerboard and Herringbone Patterns,
 Respectively
;
_journal_name_full 'Inorganic Chemistry'
_journal_page_first 886
_journal_page_last 892
_journal_paper_doi 10.1021/ic980387v
_journal_volume 38
_journal_year 1999
_chemical_formula_sum 'C24 H32 Cd4 N8 O8 S8'
_chemical_formula_weight 1266.69
_space_group_IT_number 14
_symmetry_cell_setting monoclinic
_symmetry_Int_Tables_number 14
_symmetry_space_group_name_Hall '-P 2ybc'
_symmetry_space_group_name_H-M 'P 1 21/c 1'
_audit_creation_method 'from TEXRAY.INF file'
_cell_angle_alpha 90
_cell_angle_beta 92.84(3)
_cell_angle_gamma 90
_cell_formula_units_Z 2.00
_cell_length_a 11.604(7)
_cell_length_b 11.366(7)
_cell_length_c 15.736(4)
_cell_measurement_reflns_used 15
_cell_measurement_temperature 23.0
_cell_measurement_theta_max 26.14
_cell_measurement_theta_min 21.20
_cell_volume 2072.9(19)
_diffrn_ambient_temperature 23.0
_diffrn_measurement_device AFC7R
_diffrn_measurement_method 'omega/2-theta scans'
_diffrn_radiation_monochromator graphite
_diffrn_radiation_source 'rotating anode X-ray generator'
_diffrn_radiation_type 'Mo K\a'
_diffrn_radiation_wavelength 0.7107
_diffrn_reflns_av_R_equivalents 3.99
_diffrn_reflns_limit_h_max 14
_diffrn_reflns_limit_h_min 0
_diffrn_reflns_limit_k_max 14
_diffrn_reflns_limit_k_min 0
_diffrn_reflns_limit_l_max 19
_diffrn_reflns_limit_l_min -19
_diffrn_reflns_number 4510
_diffrn_reflns_theta_max 26
_diffrn_reflns_theta_min 1
_diffrn_standards_decay_% 1.26
_diffrn_standards_interval_count 150
_diffrn_standards_number 3
_exptl_absorpt_coefficient_mu 2.4818
_exptl_absorpt_correction_T_max 1.050
_exptl_absorpt_correction_T_min 0.961
_exptl_absorpt_correction_type refdelf
_exptl_absorpt_process_details Walker&Stuart_DIFABS
_exptl_crystal_colour colorless
_exptl_crystal_density_diffrn 2.029
_exptl_crystal_density_meas ?
_exptl_crystal_description 'truncated polyhedron'
_exptl_crystal_size_max 0.180
_exptl_crystal_size_mid 0.220
_exptl_crystal_size_min 0.200
_refine_diff_density_max 0.42140
_refine_diff_density_min -0.46940
_refine_ls_extinction_coef 0.00000
_refine_ls_extinction_method Zachariasen_type_2_Gaussian_isotropic
_refine_ls_goodness_of_fit_obs 1.190
_refine_ls_hydrogen_treatment noref
_refine_ls_matrix_type full
_refine_ls_number_parameters 346
_refine_ls_number_reflns 2915
_refine_ls_number_restraints 0
_refine_ls_R_factor_obs 0.0300
_refine_ls_shift/esd_max 1.8400
_refine_ls_structure_factor_coef F
_refine_ls_weighting_scheme sigma
_refine_ls_wR_factor_obs 0.0310
_reflns_number_observed 2915
_reflns_number_total 4294
_reflns_observed_criterion >3sigma(I)
_cod_data_source_file ic980387v_2.cif
_cod_data_source_block '[(12C4)2Cd][Cd3(SCN)8]'
_cod_depositor_comments
;
The following automatic conversions were performed:

'_exptl_crystal_density_meas' value 'not measured' was changed to '?'
- the value is perceived as not measured.

Automatic conversion script
Id: cif_fix_values 3008 2015-01-20 13:52:24Z robertas 
;
_cod_original_cell_volume 2072(1)
_cod_original_sg_symbol_H-M 'P 21/c '
_cod_original_formula_sum 'Cd4 S8 N8 O8 C24 H32'
_cod_database_code 4321815

loop_
_symmetry_equiv_pos_as_xyz
'   +x,   +y,   +z'
'   -x,1/2+y,1/2-z'
'   -x,   -y,   -z'
'   +x,1/2-y,1/2+z'

loop_
_atom_site_aniso_label
_atom_site_aniso_U_11
_atom_site_aniso_U_22
_atom_site_aniso_U_33
_atom_site_aniso_U_12
_atom_site_aniso_U_13
_atom_site_aniso_U_23
Cd1 0.0388(2) 0.0251(2) 0.0261(2) 0.0016(2) 0.0036(1) -0.0010(2)
Cd2 0.0464(3) 0.0289(3) 0.0225(2) 0.0069(2) -0.0030(2) -0.0005(2)
Cd3 0.0251(2) 0.0349(3) 0.0417(3) -0.0049(2) 0.0073(2) -0.0064(2)
S1 0.0473(8) 0.0298(7) 0.0288(6) 0.0043(6) -0.0012(6) -0.0030(5)
S2 0.0427(8) 0.075(1) 0.0360(7) -0.0191(8) 0.0086(6) -0.0184(7)
S3 0.0420(7) 0.0327(7) 0.0292(6) 0.0103(6) 0.0011(6) 0.0021(5)
S4 0.0414(9) 0.057(1) 0.109(2) 0.0043(8) -0.0058(10) 0.010(1)
O1 0.021(4) 0.057(5) 0.063(5) -0.009(4) 0.019(4) 0.018(4)
O2 0.062(5) 0.037(5) 0.046(4) 0.003(4) -0.008(4) -0.006(4)
O3 0.037(4) 0.051(5) 0.035(4) 0.007(4) 0.008(3) 0.007(4)
O4 0.036(4) 0.051(5) 0.028(4) -0.003(4) 0.009(3) 0.004(4)
O5 0.044(5) 0.067(6) 0.072(6) -0.033(4) -0.014(4) 0.032(5)
O6 0.060(5) 0.050(5) 0.056(5) 0.004(5) 0.020(4) -0.006(4)
O7 0.032(4) 0.060(6) 0.074(6) 0.005(4) -0.012(4) 0.007(5)
O8 0.065(6) 0.069(6) 0.059(6) -0.002(5) 0.026(5) 0.006(5)
N1 0.066(3) 0.026(2) 0.043(3) -0.007(2) -0.008(2) 0.009(2)
N2 0.060(3) 0.040(3) 0.031(2) 0.016(2) 0.011(2) 0.005(2)
N3 0.036(2) 0.038(3) 0.031(2) 0.004(2) 0.001(2) -0.004(2)
N4 0.042(3) 0.037(2) 0.030(2) 0.005(2) 0.004(2) -0.007(2)
C1 0.035(3) 0.027(3) 0.035(3) 0.003(2) -0.005(2) 0.003(2)
C2 0.041(3) 0.033(3) 0.026(2) -0.004(2) 0.010(2) 0.001(2)
C3 0.026(2) 0.029(3) 0.028(2) -0.002(2) 0.001(2) -0.007(2)
C4 0.044(3) 0.027(3) 0.034(3) 0.002(2) 0.002(2) -0.002(2)
C5 0.038(8) 0.11(2) 0.16(2) -0.045(9) -0.053(9) 0.01(1)
C6 0.059(9) 0.065(10) 0.11(1) -0.019(8) -0.014(9) -0.033(9)
C7 0.19(2) 0.063(9) 0.064(10) 0.081(10) 0.03(1) -0.015(8)
C8 0.12(1) 0.027(7) 0.08(1) 0.004(8) 0.00(1) -0.006(7)
C9 0.068(9) 0.15(2) 0.043(7) 0.04(1) -0.002(7) 0.037(10)
C10 0.08(1) 0.055(8) 0.057(9) 0.022(8) 0.000(8) 0.017(7)
C11 0.049(7) 0.08(1) 0.052(8) 0.003(8) 0.022(6) 0.006(8)
C12 0.035(6) 0.084(9) 0.050(7) 0.003(7) 0.024(6) 0.016(7)
C13 0.12(1) 0.060(8) 0.037(7) -0.042(9) -0.023(8) 0.007(7)
C14 0.12(1) 0.037(7) 0.076(9) -0.002(8) 0.025(10) -0.044(6)
C15 0.09(1) 0.029(7) 0.09(1) 0.023(7) 0.033(9) 0.008(7)
C16 0.068(9) 0.065(9) 0.057(8) 0.027(7) -0.025(7) -0.002(7)
C17 0.11(1) 0.14(2) 0.009(5) 0.02(1) 0.003(7) 0.027(8)
C18 0.13(1) 0.11(1) 0.046(7) 0.085(9) 0.052(7) 0.032(8)
C19 0.032(10) 0.071(10) 0.093(9) -0.013(9) 0.038(8) 0.017(8)
C20 0.027(7) 0.08(1) 0.12(1) -0.013(8) 0.018(8) 0.00(1)

loop_
_atom_site_label
_atom_site_fract_x
_atom_site_fract_y
_atom_site_fract_z
_atom_site_U_iso_or_equiv
_atom_site_occupancy
Cd1 0.00388(3) 0.19064(3) 0.20652(2) 0.0299 1
Cd2 0.0000 0.0000 0.0000 0.0328 0.5
Cd3 0.5000 0.5000 0.0000 0.0337 0.5
S1 -0.0557(1) 0.3532(1) 0.09274(8) 0.0354 1
S2 -0.1797(1) 0.2221(2) 0.29958(9) 0.0510 1
S3 -0.1673(1) 0.0235(1) 0.11788(8) 0.0347 1
S4 0.3531(1) 0.0534(2) 0.1328(1) 0.0696 1
N1 0.0655(4) 0.0417(4) 0.2934(3) 0.0454 1
N2 -0.0728(4) 0.1636(4) -0.0606(3) 0.0436 1
N3 0.1229(4) 0.3247(4) 0.2793(2) 0.0350 1
N4 0.1227(4) 0.1097(4) 0.1012(3) 0.0365 1
C1 -0.0616(4) 0.4631(4) 0.1614(3) 0.0323 1
C2 -0.1166(4) 0.2905(4) 0.3810(3) 0.0332 1
C3 -0.1391(4) -0.0944(4) 0.1782(3) 0.0275 1
O1 0.3106(6) 0.4537(8) 0.0377(5) 0.0468 0.5
O2 0.4354(7) 0.3334(7) -0.0802(5) 0.0485 0.5
O3 0.6181(6) 0.3263(7) 0.0379(5) 0.0407 0.5
O4 0.4939(6) 0.4468(7) 0.1551(4) 0.0380 0.5
O5 0.6729(7) 0.5938(8) 0.0590(6) 0.0615 0.5
O6 0.4540(7) 0.6855(8) 0.0592(5) 0.0548 0.5
O7 0.4135(6) 0.6078(8) -0.1053(6) 0.0557 0.5
O8 0.6323(8) 0.5149(8) -0.1068(6) 0.0638 0.5
C4 0.2191(5) 0.0864(4) 0.1153(3) 0.0351 0.5
C5 0.263(1) 0.377(2) -0.024(1) 0.1073 0.5
C6 0.322(1) 0.290(1) -0.055(1) 0.0793 0.5
C7 0.515(2) 0.235(1) -0.080(1) 0.1038 0.5
C8 0.584(2) 0.217(1) 0.000(1) 0.0747 0.5
C9 0.640(1) 0.311(2) 0.1270(9) 0.0871 0.5
C10 0.549(1) 0.337(1) 0.1794(9) 0.0654 0.5
C11 0.379(1) 0.461(1) 0.1829(9) 0.0593 0.5
C12 0.289(1) 0.420(1) 0.1241(8) 0.0556 0.5
C13 0.646(1) 0.687(1) 0.1194(8) 0.0742 0.5
C14 0.547(2) 0.755(1) 0.078(1) 0.0781 0.5
C15 0.362(1) 0.735(1) 0.004(1) 0.0675 0.5
C16 0.393(1) 0.728(1) -0.0880(9) 0.0642 0.5
C17 0.468(2) 0.590(2) -0.1840(8) 0.0872 0.5
C18 0.602(1) 0.604(2) -0.1694(9) 0.0940 0.5
C19 0.747(1) 0.541(1) -0.0684(10) 0.0644 0.5
C20 0.758(1) 0.623(2) 0.006(1) 0.0749 0.5
H1 0.1977 0.3418 0.0004 0.1013 0.5
H2 0.2407 0.4226 -0.0709 0.1013 0.5
H3 0.2801 0.2543 -0.1012 0.1013 0.5
H4 0.3339 0.2287 -0.0109 0.1013 0.5
H5 0.4662 0.1611 -0.0909 0.1013 0.5
H6 0.5619 0.2391 -0.1271 0.1013 0.5
H7 0.6509 0.1716 -0.0118 0.1013 0.5
H8 0.5399 0.1728 0.0391 0.1013 0.5
H9 0.6584 0.2255 0.1358 0.1013 0.5
H10 0.7069 0.3523 0.1443 0.1013 0.5
H11 0.5813 0.3449 0.2386 0.1013 0.5
H12 0.4940 0.2759 0.1798 0.1013 0.5
H13 0.3738 0.4167 0.2362 0.1013 0.5
H14 0.3650 0.5401 0.1944 0.1013 0.5
H15 0.2142 0.4450 0.1391 0.1013 0.5
H16 0.2851 0.3315 0.1254 0.1013 0.5
H17 0.6273 0.6561 0.1719 0.1013 0.5
H18 0.7133 0.7386 0.1287 0.1013 0.5
H19 0.5703 0.7915 0.0256 0.1013 0.5
H20 0.5246 0.8183 0.1146 0.1013 0.5
H21 0.2945 0.6958 0.0126 0.1013 0.5
H22 0.3540 0.8179 0.0197 0.1013 0.5
H23 0.4615 0.7743 -0.0980 0.1013 0.5
H24 0.3318 0.7588 -0.1243 0.1013 0.5
H25 0.4494 0.5158 -0.2062 0.1013 0.5
H26 0.4381 0.6496 -0.2243 0.1013 0.5
H27 0.6225 0.6828 -0.1475 0.1013 0.5
H28 0.6418 0.5943 -0.2205 0.1013 0.5
H29 0.7805 0.4716 -0.0492 0.1013 0.5
H30 0.7914 0.5773 -0.1106 0.1013 0.5
H31 0.7558 0.7074 -0.0080 0.1013 0.5
H32 0.8362 0.6162 0.0381 0.1013 0.5

loop_
_atom_type_symbol
_atom_type_oxidation_number
_atom_type_number_in_cell
_atom_type_scat_dispersion_real
_atom_type_scat_dispersion_imag
_atom_type_scat_source
C 0 48 0.003 0.002 'International Tables'
H 0 64 0.000 0.000 'International Tables'
O 0 16 0.011 0.006 'International Tables'
N 0 16 0.006 0.003 'International Tables'
S 0 16 0.125 0.123 'International Tables'
Cd 0 8 -0.807 1.202 'International Tables'

loop_
_geom_angle_atom_site_label_1
_geom_angle_atom_site_label_2
_geom_angle_atom_site_label_3
_geom_angle
_geom_angle_site_symmetry_1
_geom_angle_site_symmetry_2
_geom_angle_site_symmetry_3
_geom_angle_publ_flag
S1 CD1 S2 95.09(5) ? ? ? yes
S1 CD1 S3 89.02(4) ? ? ? yes
S1 CD1 N1 174.0(1) ? ? ? yes
S1 CD1 N3 90.3(1) ? ? ? yes
S1 CD1 N4 86.6(1) ? ? ? yes
S2 CD1 S3 79.28(5) ? ? ? yes
S2 CD1 N1 90.3(1) ? ? ? yes
S2 CD1 N3 96.5(1) ? ? ? yes
S2 CD1 N4 159.3(1) ? ? ? yes
S3 CD1 N1 89.4(1) ? ? ? yes
S3 CD1 N3 175.6(1) ? ? ? yes
S3 CD1 N4 80.1(1) ? ? ? yes
N1 CD1 N3 91.7(2) ? ? ? yes
N1 CD1 N4 87.4(2) ? ? ? yes
N3 CD1 N4 104.2(1) ? ? ? yes
S3 CD2 S3 180.0000 ? ? ? yes
S3 CD2 N2 86.7(1) ? ? ? yes
S3 CD2 N2 93.3(1) ? ? ? yes
S3 CD2 N4 85.3(1) ? ? ? yes
S3 CD2 N4 94.7(1) ? ? ? yes
S3 CD2 N2 93.3(1) ? ? ? yes
S3 CD2 N2 86.7(1) ? ? ? yes
S3 CD2 N4 94.7(1) ? ? ? yes
S3 CD2 N4 85.3(1) ? ? ? yes
N2 CD2 N2 180.0000 ? ? ? yes
N2 CD2 N4 92.9(2) ? ? ? yes
N2 CD2 N4 87.1(2) ? ? ? yes
N2 CD2 N4 87.1(2) ? ? ? yes
N2 CD2 N4 92.9(2) ? ? ? yes
N4 CD2 N4 180.0000 ? ? ? yes
CD1 S1 C1 95.9(2) ? ? ? yes
CD1 S2 C2 98.9(2) ? ? ? yes
CD1 S3 CD2 84.45(5) ? ? ? yes
CD1 S3 C3 97.8(2) ? ? ? yes
CD2 S3 C3 100.4(2) ? ? ? yes
CD1 N1 C1 159.4(5) ? ? ? yes
CD2 N2 C2 149.2(4) ? ? ? yes
CD1 N3 C3 153.0(4) ? ? ? yes
CD1 N4 CD2 108.2(2) ? ? ? yes
CD1 N4 C4 122.6(4) ? ? ? yes
CD2 N4 C4 122.5(4) ? ? ? yes
S1 C1 N1 177.7(5) ? ? ? yes
S2 C2 N2 178.5(5) ? ? ? yes
S3 C3 N3 177.9(5) ? ? ? yes
S4 C4 N4 178.8(5) ? ? ? yes
O1 CD3 O2 71.5(3) ? ? ? yes
O1 CD3 O3 105.9(3) ? ? ? yes
O1 CD3 O4 68.4(3) ? ? ? yes
O1 CD3 O5 140.0(3) ? ? ? yes
O1 CD3 O6 82.5(3) ? ? ? yes
O1 CD3 O7 85.4(3) ? ? ? yes
O1 CD3 O8 148.0(3) ? ? ? yes
O2 CD3 O3 69.3(3) ? ? ? yes
O2 CD3 O4 107.5(3) ? ? ? yes
O2 CD3 O5 142.2(3) ? ? ? yes
O2 CD3 O6 147.6(3) ? ? ? yes
O2 CD3 O7 85.7(3) ? ? ? yes
O2 CD3 O8 82.9(3) ? ? ? yes
O3 CD3 O4 67.3(2) ? ? ? yes
O3 CD3 O5 79.6(3) ? ? ? yes
O3 CD3 O6 138.6(3) ? ? ? yes
O3 CD3 O7 146.7(3) ? ? ? yes
O3 CD3 O8 81.6(3) ? ? ? yes
O4 CD3 O5 78.2(3) ? ? ? yes
O4 CD3 O6 79.4(3) ? ? ? yes
O4 CD3 O7 144.0(3) ? ? ? yes
O4 CD3 O8 139.9(3) ? ? ? yes
O5 CD3 O6 69.9(3) ? ? ? yes
O5 CD3 O7 111.9(3) ? ? ? yes
O5 CD3 O8 71.5(3) ? ? ? yes
O6 CD3 O7 72.9(3) ? ? ? yes
O6 CD3 O8 112.7(3) ? ? ? yes
O7 CD3 O8 73.6(3) ? ? ? yes
CD3 O1 C5 107.5(9) ? ? ? yes
CD3 O1 C12 119.9(7) ? ? ? yes
C5 O1 C12 114(1) ? ? ? yes
CD3 O2 C6 112.5(7) ? ? ? yes
CD3 O2 C7 115.4(9) ? ? ? yes
C6 O2 C7 108(1) ? ? ? yes
CD3 O3 C8 117.0(8) ? ? ? yes
CD3 O3 C9 114.2(9) ? ? ? yes
C8 O3 C9 109(1) ? ? ? yes
CD3 O4 C10 115.5(7) ? ? ? yes
CD3 O4 C11 109.9(7) ? ? ? yes
C10 O4 C11 115(1) ? ? ? yes
CD3 O5 C13 111.7(8) ? ? ? yes
CD3 O5 C20 118.9(10) ? ? ? yes
C13 O5 C20 113(1) ? ? ? yes
CD3 O6 C14 114.2(8) ? ? ? yes
CD3 O6 C15 106.4(7) ? ? ? yes
C14 O6 C15 117(1) ? ? ? yes
CD3 O7 C16 117.2(8) ? ? ? yes
CD3 O7 C17 111.2(8) ? ? ? yes
C16 O7 C17 112(1) ? ? ? yes
CD3 O8 C18 113.4(8) ? ? ? yes
CD3 O8 C19 109.5(8) ? ? ? yes
C18 O8 C19 109(1) ? ? ? yes
CD3 O1 C5 107.5(9) ? ? ? yes
CD3 O1 C12 119.9(7) ? ? ? yes
C5 O1 C12 114(1) ? ? ? yes
CD3 O2 C6 112.5(7) ? ? ? yes
CD3 O2 C7 115.4(9) ? ? ? yes
C6 O2 C7 108(1) ? ? ? yes
CD3 O3 C8 117.0(8) ? ? ? yes
CD3 O3 C9 114.2(9) ? ? ? yes
C8 O3 C9 109(1) ? ? ? yes
CD3 O4 C10 115.5(7) ? ? ? yes
CD3 O4 C11 109.9(7) ? ? ? yes
C10 O4 C11 115(1) ? ? ? yes
CD3 O5 C13 111.7(8) ? ? ? yes
CD3 O5 C20 118.9(10) ? ? ? yes
C13 O5 C20 113(1) ? ? ? yes
CD3 O6 C14 114.2(8) ? ? ? yes
CD3 O6 C15 106.4(7) ? ? ? yes
C14 O6 C15 117(1) ? ? ? yes
CD3 O7 C16 117.2(8) ? ? ? yes
CD3 O7 C17 111.2(8) ? ? ? yes
C16 O7 C17 112(1) ? ? ? yes
CD3 O8 C18 113.4(8) ? ? ? yes
CD3 O8 C19 109.5(8) ? ? ? yes
C18 O8 C19 109(1) ? ? ? yes
O1 C5 C6 122(1) ? ? ? yes
O1 C5 H1 105.6414 ? ? ? no
O1 C5 H2 107.1338 ? ? ? no
C6 C5 H1 105.5715 ? ? ? no
C6 C5 H2 105.2010 ? ? ? no
H1 C5 H2 110.6842 ? ? ? no
O2 C6 C5 109(1) ? ? ? yes
O2 C6 H3 111.4771 ? ? ? no
O2 C6 H4 109.0380 ? ? ? no
C5 C6 H3 110.8464 ? ? ? no
C5 C6 H4 109.5365 ? ? ? no
H3 C6 H4 106.3003 ? ? ? no
O2 C7 C8 114(1) ? ? ? yes
O2 C7 H5 106.3759 ? ? ? no
O2 C7 H6 110.7112 ? ? ? no
C8 C7 H5 107.5625 ? ? ? no
C8 C7 H6 111.9716 ? ? ? no
H5 C7 H6 104.5734 ? ? ? no
O3 C8 C7 111(1) ? ? ? yes
O3 C8 H7 109.6176 ? ? ? no
O3 C8 H8 109.5009 ? ? ? no
C7 C8 H7 108.5259 ? ? ? no
C7 C8 H8 110.0701 ? ? ? no
H7 C8 H8 107.2366 ? ? ? no
O3 C9 C10 116(1) ? ? ? yes
O3 C9 H9 106.4285 ? ? ? no
O3 C9 H10 109.4224 ? ? ? no
C10 C9 H9 106.5302 ? ? ? no
C10 C9 H10 110.8065 ? ? ? no
H9 C9 H10 106.6465 ? ? ? no
O4 C10 C9 111(1) ? ? ? yes
O4 C10 H11 108.4905 ? ? ? no
O4 C10 H12 110.0857 ? ? ? no
C9 C10 H11 108.2614 ? ? ? no
C9 C10 H12 111.9726 ? ? ? no
H11 C10 H12 106.2068 ? ? ? no
O4 C11 C12 114(1) ? ? ? yes
O4 C11 H13 107.2138 ? ? ? no
O4 C11 H14 109.6541 ? ? ? no
C12 C11 H13 108.3746 ? ? ? no
C12 C11 H14 108.3922 ? ? ? no
H13 C11 H14 108.1378 ? ? ? no
O1 C12 C11 111(1) ? ? ? yes
O1 C12 H15 110.5472 ? ? ? no
O1 C12 H16 107.2038 ? ? ? no
C11 C12 H15 112.4250 ? ? ? no
C11 C12 H16 110.3285 ? ? ? no
H15 C12 H16 104.2699 ? ? ? no
O5 C13 C14 105.8(10) ? ? ? yes
O5 C13 H17 111.1294 ? ? ? no
O5 C13 H18 109.6205 ? ? ? no
C14 C13 H17 111.4545 ? ? ? no
C14 C13 H18 110.5354 ? ? ? no
H17 C13 H18 108.3246 ? ? ? no
O6 C14 C13 112(1) ? ? ? yes
O6 C14 H19 108.0617 ? ? ? no
O6 C14 H20 109.4404 ? ? ? no
C13 C14 H19 110.1025 ? ? ? no
C13 C14 H20 110.4188 ? ? ? no
H19 C14 H20 105.8407 ? ? ? no
O6 C15 C16 110(1) ? ? ? yes
O6 C15 H21 108.9158 ? ? ? no
O6 C15 H22 107.2805 ? ? ? no
C16 C15 H21 111.0445 ? ? ? no
C16 C15 H22 109.3014 ? ? ? no
H21 C15 H22 109.5496 ? ? ? no
O7 C16 C15 106(1) ? ? ? yes
O7 C16 H23 109.8454 ? ? ? no
O7 C16 H24 111.7248 ? ? ? no
C15 C16 H23 110.8756 ? ? ? no
C15 C16 H24 110.6546 ? ? ? no
H23 C16 H24 106.9550 ? ? ? no
O7 C17 C18 109(1) ? ? ? yes
O7 C17 H25 110.2601 ? ? ? no
O7 C17 H26 108.0925 ? ? ? no
C18 C17 H25 110.3168 ? ? ? no
C18 C17 H26 110.1810 ? ? ? no
H25 C17 H26 108.2857 ? ? ? no
O8 C18 C17 103(1) ? ? ? yes
O8 C18 H27 110.7802 ? ? ? no
O8 C18 H28 112.9674 ? ? ? no
C17 C18 H27 110.7995 ? ? ? no
C17 C18 H28 112.4293 ? ? ? no
H27 C18 H28 106.2134 ? ? ? no
O8 C19 C20 119(1) ? ? ? yes
O8 C19 H29 109.0590 ? ? ? no
O8 C19 H30 108.1447 ? ? ? no
C20 C19 H29 105.0888 ? ? ? no
C20 C19 H30 103.9764 ? ? ? no
H29 C19 H30 111.2232 ? ? ? no
O5 C20 C19 106(1) ? ? ? yes
O5 C20 H31 111.5885 ? ? ? no
O5 C20 H32 109.2400 ? ? ? no
C19 C20 H31 115.7947 ? ? ? no
C19 C20 H32 111.9841 ? ? ? no
H31 C20 H32 101.4493 ? ? ? no

loop_
_geom_bond_atom_site_label_1
_geom_bond_atom_site_label_2
_geom_bond_distance
_geom_bond_site_symmetry_1
_geom_bond_site_symmetry_2
_geom_bond_publ_flag
CD1 S1 2.641(2) ? ? yes
CD1 S2 2.668(2) ? ? yes
CD1 S3 3.038(2) ? ? yes
CD1 N1 2.269(4) ? ? yes
CD1 N3 2.320(4) ? ? yes
CD1 N4 2.392(4) ? ? yes
CD2 S3 2.764(2) ? ? yes
CD2 N2 2.236(4) ? ? yes
CD2 N4 2.428(4) ? ? yes
S1 C1 1.655(5) ? ? yes
S2 C2 1.640(5) ? ? yes
S3 C3 1.666(5) ? ? yes
S4 C4 1.610(6) ? ? yes
N1 C1 1.145(6) ? ? yes
N2 C2 1.152(6) ? ? yes
N3 C3 1.147(6) ? ? yes
N4 C4 1.160(6) ? ? yes
CD3 O1 2.364(7) ? ? yes
CD3 O2 2.377(8) ? ? yes
CD3 O3 2.459(8) ? ? yes
CD3 O4 2.519(7) ? ? yes
CD3 O5 2.417(8) ? ? yes
CD3 O6 2.376(9) ? ? yes
CD3 O7 2.256(8) ? ? yes
CD3 O8 2.338(9) ? ? yes
O1 C5 1.40(2) ? ? yes
O1 C12 1.45(1) ? ? yes
O2 C6 1.48(2) ? ? yes
O2 C7 1.45(2) ? ? yes
O3 C8 1.42(2) ? ? yes
O3 C9 1.42(1) ? ? yes
O4 C10 1.44(2) ? ? yes
O4 C11 1.44(1) ? ? yes
O5 C13 1.47(2) ? ? yes
O5 C20 1.36(2) ? ? yes
O6 C14 1.36(2) ? ? yes
O6 C15 1.46(2) ? ? yes
O7 C16 1.41(2) ? ? yes
O7 C17 1.43(2) ? ? yes
O8 C18 1.44(2) ? ? yes
O8 C19 1.46(2) ? ? yes
C5 C6 1.31(3) ? ? yes
C7 C8 1.47(2) ? ? yes
C9 C10 1.41(2) ? ? yes
C11 C12 1.43(2) ? ? yes
C13 C14 1.50(2) ? ? yes
C15 C16 1.51(2) ? ? yes
C17 C18 1.57(2) ? ? yes
C19 C20 1.50(2) ? ? yes
C5 H1 0.9627 ? ? no
C5 H2 0.9229 ? ? no
C6 H3 0.9471 ? ? no
C6 H4 0.9911 ? ? no
C7 H5 1.0225 ? ? no
C7 H6 0.9373 ? ? no
C8 H7 0.9642 ? ? no
C8 H8 0.9626 ? ? no
C9 H9 1.0004 ? ? no
C9 H10 0.9331 ? ? no
C10 H11 0.9899 ? ? no
C10 H12 0.9496 ? ? no
C11 H13 0.9822 ? ? no
C11 H14 0.9333 ? ? no
C12 H15 0.9588 ? ? no
C12 H16 1.0058 ? ? no
C13 H17 0.9359 ? ? no
C13 H18 0.9774 ? ? no
C14 H19 0.9793 ? ? no
C14 H20 0.9650 ? ? no
C15 H21 0.9209 ? ? no
C15 H22 0.9776 ? ? no
C16 H23 0.9781 ? ? no
C16 H24 0.9521 ? ? no
C17 H25 0.9375 ? ? no
C17 H26 0.9763 ? ? no
C18 H27 0.9872 ? ? no
C18 H28 0.9522 ? ? no
C19 H29 0.9218 ? ? no
C19 H30 0.9578 ? ? no
C20 H31 0.9806 ? ? no
C20 H32 1.0230 ? ? no
